data_4107683
loop_
_publ_author_name
'Christopher R. Graves'
'Ping Yang'
'Stosh A. Kozimor'
'Anthony E. Vaughn'
'David L. Clark'
'Steven D. Conradson'
'Eric J. Schelter'
'Brian L. Scott'
'J. D. Thompson'
'P. Jeffrey Hay'
'David E. Morris'
'Jaqueline L. Kiplinger'

_publ_contact_author_address
;
Los Alamos National Laboratory
Los Alamos, NM 87545
USA
;
_publ_contact_author_email kiplinger@lanl.gov
_publ_contact_author_fax '+1 505 667 9905'
_publ_contact_author_name 'Jaqueline L. Kiplinger'
_publ_contact_author_phone '+1 505 665 9553'
_publ_section_title
;
 Organometallic Uranium(V)-Imido Halide Complexes: From Synthesis to
 Electronic Structure and Bonding
;
_journal_name_full 'Journal of the American Chemical Society'
_journal_page_first 5272
_journal_page_last 5285
_journal_paper_doi 10.1021/ja711010h
_journal_volume 130
_journal_year 2008
_chemical_formula_sum 'C32 H47 Br N U'
_chemical_formula_weight 763.65
_chemical_name_systematic
; 
 ? 
;
_space_group_IT_number 61
_symmetry_cell_setting orthorhombic
_symmetry_space_group_name_Hall '-P 2bc 2ac'
_symmetry_space_group_name_H-M 'P c a b'
_atom_sites_solution_hydrogens geom
_atom_sites_solution_primary direct
_atom_sites_solution_secondary difmap
_audit_creation_method SHELXL-97
_cell_angle_alpha 90.00
_cell_angle_beta 90.00
_cell_angle_gamma 90.00
_cell_formula_units_Z 8
_cell_length_a 16.369(2)
_cell_length_b 18.632(3)
_cell_length_c 19.616(3)
_cell_measurement_temperature 141(2)
_cell_volume 5982.6(15)
_computing_cell_refinement 'SAINT+, v. 7.06 (Bruker AXS, 2001)'
_computing_data_collection 'APEX II, v. 1.08 (Bruker AXS, 2003)'
_computing_data_reduction 'SAINT+, v. 7.06 (Bruker AXS, 2001)'
_computing_molecular_graphics 'SHELXTL, v. 6.10, (Bruker AXS, 2000)'
_computing_publication_material 'SHELXTL, v. 6.10, (Bruker AXS, 2000)'
_computing_structure_refinement 'SHELXL-97 (Sheldrick, 1997)'
_computing_structure_solution 'SHELXS-97 (Sheldrick, 1990)'
_diffrn_ambient_temperature 141(2)
_diffrn_measured_fraction_theta_full 1.000
_diffrn_measured_fraction_theta_max 0.995
_diffrn_measurement_device_type 'Bruker D8 with APEXII CCD'
_diffrn_measurement_method '\w scans'
_diffrn_radiation_monochromator graphite
_diffrn_radiation_source 'fine-focus sealed tube'
_diffrn_radiation_type MoK\a
_diffrn_radiation_wavelength 0.71073
_diffrn_reflns_av_R_equivalents 0.0922
_diffrn_reflns_av_sigmaI/netI 0.0463
_diffrn_reflns_limit_h_max 19
_diffrn_reflns_limit_h_min -19
_diffrn_reflns_limit_k_max 22
_diffrn_reflns_limit_k_min -22
_diffrn_reflns_limit_l_max 23
_diffrn_reflns_limit_l_min -23
_diffrn_reflns_number 54287
_diffrn_reflns_theta_full 25.00
_diffrn_reflns_theta_max 25.19
_diffrn_reflns_theta_min 1.95
_diffrn_standards_decay_% 0
_diffrn_standards_interval_count 0
_diffrn_standards_interval_time 0
_diffrn_standards_number 0
_exptl_absorpt_coefficient_mu 6.782
_exptl_absorpt_correction_T_max 0.6864
_exptl_absorpt_correction_T_min 0.3749
_exptl_absorpt_correction_type multi-scan
_exptl_absorpt_process_details 'SADABS 2.03 (Sheldrick, 2001)'
_exptl_crystal_colour dark
_exptl_crystal_density_diffrn 1.696
_exptl_crystal_description irregular
_exptl_crystal_F_000 2984
_exptl_crystal_size_max 0.18
_exptl_crystal_size_mid 0.10
_exptl_crystal_size_min 0.06
_refine_diff_density_max 2.143
_refine_diff_density_min -5.177
_refine_diff_density_rms 0.310
_refine_ls_extinction_method none
_refine_ls_goodness_of_fit_ref 2.710
_refine_ls_hydrogen_treatment constr
_refine_ls_matrix_type full
_refine_ls_number_parameters 232
_refine_ls_number_reflns 5360
_refine_ls_number_restraints 312
_refine_ls_restrained_S_all 2.641
_refine_ls_R_factor_all 0.1264
_refine_ls_R_factor_gt 0.1124
_refine_ls_shift/su_max 0.002
_refine_ls_shift/su_mean 0.000
_refine_ls_structure_factor_coef Fsqd
_refine_ls_weighting_details 'calc w=1/[\s^2^(Fo^2^)+(0.1000P)^2^+0.0000P] where P=(Fo^2^+2Fc^2^)/3'
_refine_ls_weighting_scheme calc
_refine_ls_wR_factor_gt 0.3655
_refine_ls_wR_factor_ref 0.3696
_reflns_number_gt 4523
_reflns_number_total 5360
_reflns_threshold_expression >2sigma(I)
_cod_data_source_file ja711010h-file004_1.cif
_cod_data_source_block apx449
_cod_original_cell_volume 5982.8(14)
_cod_database_code 4107683

loop_
_symmetry_equiv_pos_as_xyz
'x, y, z'
'-x, -y+1/2, z+1/2'
'x+1/2, -y, -z+1/2'
'-x+1/2, y+1/2, -z'
'-x, -y, -z'
'x, y-1/2, -z-1/2'
'-x-1/2, y, z-1/2'
'x-1/2, -y-1/2, z'

loop_
_atom_site_label
_atom_site_type_symbol
_atom_site_fract_x
_atom_site_fract_y
_atom_site_fract_z
_atom_site_U_iso_or_equiv
_atom_site_adp_type
_atom_site_occupancy
_atom_site_symmetry_multiplicity
_atom_site_calc_flag
_atom_site_refinement_flags
_atom_site_disorder_assembly
_atom_site_disorder_group
U1 U 0.13213(5) 0.10621(4) 0.32568(4) 0.0217(4) Uani 1 1 d U A .
Br1 Br 0.22406(18) -0.01393(13) 0.28944(14) 0.0469(8) Uani 1 1 d U A .
N1 N 0.2010(4) 0.1601(4) 0.3901(3) 0.018(4) Uani 1 1 d U A .
C1 C 0.1823(4) 0.2123(4) 0.2338(3) 0.034(6) Uani 1 1 d RU A .
C2 C 0.0993(4) 0.2310(4) 0.2450(3) 0.067(9) Uani 1 1 d RU . .
C3 C 0.0497(4) 0.1758(4) 0.2169(3) 0.080(11) Uani 1 1 d RU A .
C4 C 0.1021(4) 0.1230(4) 0.1884(3) 0.045(7) Uani 1 1 d RU A .
C5 C 0.1841(4) 0.1456(4) 0.1988(3) 0.029(5) Uani 1 1 d RU A .
C6 C 0.2558(4) 0.2557(4) 0.2552(3) 0.071(10) Uani 1 1 d RU . .
H6A H 0.3048 0.2312 0.2416 0.107 Uiso 1 1 calc R . .
H6B H 0.2555 0.2614 0.3039 0.107 Uiso 1 1 calc R . .
H6C H 0.2538 0.3020 0.2339 0.107 Uiso 1 1 calc R . .
C7 C 0.0851(4) 0.3093(4) 0.2800(3) 0.037(12) Uani 0.50 1 d PRU A 3
H7A H 0.1369 0.3296 0.2923 0.055 Uiso 0.50 1 calc PR B 3
H7B H 0.0521 0.3039 0.3202 0.055 Uiso 0.50 1 calc PR C 3
H7C H 0.0579 0.3404 0.2483 0.055 Uiso 0.50 1 calc PR D 3
C8 C -0.0414(4) 0.1890(4) 0.2234(3) 0.12(3) Uani 0.50 1 d PRU A 3
H8A H -0.0707 0.1496 0.2034 0.183 Uiso 0.50 1 calc PR E 3
H8B H -0.0555 0.2326 0.2002 0.183 Uiso 0.50 1 calc PR F 3
H8C H -0.0557 0.1930 0.2707 0.183 Uiso 0.50 1 calc PR G 3
C9 C 0.0754(4) 0.0549(4) 0.1532(3) 0.083(13) Uani 1 1 d RU . .
H9A H 0.1227 0.0286 0.1386 0.125 Uiso 1 1 calc R . .
H9B H 0.0424 0.0668 0.1143 0.125 Uiso 1 1 calc R . .
H9C H 0.0441 0.0262 0.1843 0.125 Uiso 1 1 calc R . .
C10 C 0.2597(4) 0.1056(4) 0.1766(3) 0.090(14) Uani 1 1 d RU . .
H10A H 0.3073 0.1323 0.1897 0.134 Uiso 1 1 calc R . .
H10B H 0.2591 0.0999 0.1279 0.134 Uiso 1 1 calc R . .
H10C H 0.2608 0.0593 0.1979 0.134 Uiso 1 1 calc R . .
C7' C 0.0364(4) 0.2747(4) 0.2798(3) 0.08(2) Uani 0.50 1 d PRU A 4
H7'1 H 0.0619 0.3150 0.3016 0.115 Uiso 0.50 1 calc PR H 4
H7'2 H 0.0091 0.2459 0.3134 0.115 Uiso 0.50 1 calc PR I 4
H7'3 H -0.0027 0.2915 0.2470 0.115 Uiso 0.50 1 calc PR J 4
C8' C -0.0419(4) 0.1574(4) 0.2091(3) 0.08(2) Uani 0.50 1 d PRU A 4
H8'1 H -0.0475 0.1125 0.1855 0.124 Uiso 0.50 1 calc PR K 4
H8'2 H -0.0686 0.1945 0.1834 0.124 Uiso 0.50 1 calc PR L 4
H8'3 H -0.0666 0.1537 0.2533 0.124 Uiso 0.50 1 calc PR M 4
C11 C -0.0299(4) 0.0620(4) 0.3591(3) 0.032(2) Uani 0.50 1 d PRU A 1
C12 C -0.0101(4) 0.1154(4) 0.4081(3) 0.032(2) Uani 0.50 1 d PRU A 1
C13 C 0.0528(4) 0.0878(4) 0.4505(3) 0.032(2) Uani 0.50 1 d PRU A 1
C14 C 0.0718(4) 0.0174(4) 0.4277(3) 0.032(2) Uani 0.50 1 d PRU A 1
C15 C 0.0207(4) 0.0015(4) 0.3712(3) 0.032(2) Uani 0.50 1 d PRU A 1
C16 C -0.0937(4) 0.0685(4) 0.3038(3) 0.032(2) Uani 0.50 1 d PRU A 1
H16A H -0.0950 0.0251 0.2776 0.047 Uiso 0.50 1 calc PR N 1
H16B H -0.0803 0.1081 0.2746 0.047 Uiso 0.50 1 calc PR O 1
H16C H -0.1462 0.0765 0.3242 0.047 Uiso 0.50 1 calc PR P 1
C17 C -0.0491(4) 0.1885(4) 0.4141(3) 0.032(2) Uani 0.50 1 d PRU A 1
H17A H -0.0248 0.2142 0.4513 0.047 Uiso 0.50 1 calc PR Q 1
H17B H -0.1067 0.1831 0.4221 0.047 Uiso 0.50 1 calc PR R 1
H17C H -0.0407 0.2147 0.3725 0.047 Uiso 0.50 1 calc PR S 1
C18 C 0.0924(4) 0.1265(4) 0.5095(3) 0.032(2) Uani 0.50 1 d PRU A 1
H18A H 0.0685 0.1733 0.5142 0.047 Uiso 0.50 1 calc PR T 1
H18B H 0.1499 0.1312 0.5010 0.047 Uiso 0.50 1 calc PR U 1
H18C H 0.0840 0.0996 0.5506 0.047 Uiso 0.50 1 calc PR V 1
C19 C 0.1353(4) -0.0318(4) 0.4582(3) 0.032(2) Uani 0.50 1 d PRU A 1
H19A H 0.1362 -0.0762 0.4334 0.047 Uiso 0.50 1 calc PR W 1
H19B H 0.1221 -0.0410 0.5051 0.047 Uiso 0.50 1 calc PR X 1
H19C H 0.1881 -0.0094 0.4555 0.047 Uiso 0.50 1 calc PR Y 1
C20 C 0.0203(4) -0.0676(4) 0.3311(3) 0.032(2) Uani 0.50 1 d PRU A 1
H20A H 0.0603 -0.0998 0.3496 0.047 Uiso 0.50 1 calc PR Z 1
H20B H 0.0332 -0.0577 0.2843 0.047 Uiso 0.50 1 calc PR A 1
H20C H -0.0328 -0.0893 0.3339 0.047 Uiso 0.50 1 calc PR B 1
C11 C 0.0721(4) -0.0123(4) 0.3979(3) 0.032(2) Uani 0.50 1 d PRU A 2
C12 C 0.0061(4) 0.0136(4) 0.3579(3) 0.032(2) Uani 0.50 1 d PRU A 2
C13 C -0.0149(4) 0.0830(4) 0.3820(3) 0.032(2) Uani 0.50 1 d PRU A 2
C14 C 0.0381(4) 0.1001(4) 0.4369(3) 0.032(2) Uani 0.50 1 d PRU A 2
C15 C 0.0919(4) 0.0412(4) 0.4467(3) 0.032(2) Uani 0.50 1 d PRU A 2
C16 C 0.1139(4) -0.0840(4) 0.3899(3) 0.032(2) Uani 0.50 1 d PRU A 2
H16D H 0.0890 -0.1101 0.3531 0.047 Uiso 0.50 1 calc PR C 2
H16E H 0.1086 -0.1109 0.4314 0.047 Uiso 0.50 1 calc PR D 2
H16F H 0.1707 -0.0766 0.3800 0.047 Uiso 0.50 1 calc PR E 2
C17 C -0.0346(4) -0.0258(4) 0.2999(3) 0.032(2) Uani 0.50 1 d PRU A 2
H17D H -0.0776 0.0034 0.2813 0.047 Uiso 0.50 1 calc PR F 2
H17E H -0.0572 -0.0701 0.3164 0.047 Uiso 0.50 1 calc PR G 2
H17F H 0.0049 -0.0358 0.2650 0.047 Uiso 0.50 1 calc PR H 2
C18 C -0.0819(4) 0.1304(4) 0.3542(3) 0.032(2) Uani 0.50 1 d PRU A 2
H18D H -0.1087 0.1064 0.3171 0.047 Uiso 0.50 1 calc PR I 2
H18E H -0.0587 0.1746 0.3382 0.047 Uiso 0.50 1 calc PR J 2
H18F H -0.1208 0.1403 0.3895 0.047 Uiso 0.50 1 calc PR K 2
C19 C 0.0375(4) 0.1688(4) 0.4778(3) 0.032(2) Uani 0.50 1 d PRU A 2
H19D H 0.0794 0.1669 0.5119 0.047 Uiso 0.50 1 calc PR L 2
H19E H -0.0148 0.1744 0.4993 0.047 Uiso 0.50 1 calc PR M 2
H19F H 0.0473 0.2087 0.4480 0.047 Uiso 0.50 1 calc PR N 2
C20 C 0.1585(4) 0.0363(4) 0.4998(3) 0.032(2) Uani 0.50 1 d PRU A 2
H20D H 0.1592 0.0795 0.5264 0.047 Uiso 0.50 1 calc PR O 2
H20E H 0.2103 0.0303 0.4777 0.047 Uiso 0.50 1 calc PR P 2
H20F H 0.1482 -0.0040 0.5290 0.047 Uiso 0.50 1 calc PR Q 2
C21 C 0.2489(12) 0.1905(11) 0.4418(10) 0.023(5) Uani 1 1 d U . .
C22 C 0.2310(13) 0.2542(13) 0.4744(12) 0.032(5) Uani 1 1 d U A .
C23 C 0.2742(16) 0.2739(14) 0.5302(12) 0.043(7) Uani 1 1 d U . .
H23 H 0.2569 0.3126 0.5564 0.052 Uiso 1 1 calc R A .
C24 C 0.349(2) 0.2343(14) 0.5498(13) 0.057(9) Uani 1 1 d U A .
H24 H 0.3834 0.2509 0.5839 0.068 Uiso 1 1 calc R . .
C25 C 0.3643(14) 0.1726(15) 0.5159(13) 0.041(7) Uani 1 1 d U . .
H25 H 0.4063 0.1433 0.5314 0.049 Uiso 1 1 calc R A .
C26 C 0.3205(12) 0.1511(11) 0.4587(10) 0.022(5) Uani 1 1 d U A .
C27 C 0.1593(15) 0.3030(13) 0.4524(13) 0.037(6) Uani 1 1 d U . .
H27 H 0.1245 0.2767 0.4204 0.045 Uiso 1 1 calc R A .
C28 C 0.108(3) 0.328(2) 0.513(3) 0.129(18) Uani 1 1 d U A .
H28A H 0.0645 0.3576 0.4967 0.194 Uiso 1 1 calc R . .
H28B H 0.1418 0.3542 0.5437 0.194 Uiso 1 1 calc R . .
H28C H 0.0857 0.2865 0.5355 0.194 Uiso 1 1 calc R . .
C29 C 0.1929(15) 0.3693(13) 0.4175(16) 0.050(8) Uani 1 1 d U A .
H29A H 0.1485 0.3999 0.4041 0.075 Uiso 1 1 calc R . .
H29B H 0.2234 0.3554 0.3779 0.075 Uiso 1 1 calc R . .
H29C H 0.2279 0.3947 0.4485 0.075 Uiso 1 1 calc R . .
C30 C 0.3419(16) 0.0868(14) 0.4182(12) 0.038(6) Uani 1 1 d U . .
H30 H 0.2915 0.0641 0.4021 0.046 Uiso 1 1 calc R A .
C31 C 0.3922(19) 0.1073(15) 0.3582(16) 0.052(8) Uani 1 1 d U A .
H31A H 0.4055 0.0651 0.3324 0.077 Uiso 1 1 calc R . .
H31B H 0.4416 0.1300 0.3734 0.077 Uiso 1 1 calc R . .
H31C H 0.3620 0.1400 0.3300 0.077 Uiso 1 1 calc R . .
C32 C 0.3924(16) 0.0315(15) 0.4572(14) 0.049(8) Uani 1 1 d U A .
H32A H 0.4038 -0.0087 0.4280 0.074 Uiso 1 1 calc R . .
H32B H 0.3623 0.0154 0.4963 0.074 Uiso 1 1 calc R . .
H32C H 0.4428 0.0529 0.4717 0.074 Uiso 1 1 calc R . .

loop_
_atom_site_aniso_label
_atom_site_aniso_U_11
_atom_site_aniso_U_22
_atom_site_aniso_U_33
_atom_site_aniso_U_23
_atom_site_aniso_U_13
_atom_site_aniso_U_12
U1 0.0217(5) 0.0222(6) 0.0212(6) 0.0015(3) -0.0016(3) -0.0044(3)
Br1 0.0698(19) 0.0277(13) 0.0431(16) -0.0056(11) 0.0037(14) 0.0132(13)
N1 0.013(7) 0.021(7) 0.019(7) 0.001(6) 0.001(6) -0.004(6)
C1 0.043(15) 0.025(12) 0.035(14) 0.015(10) 0.014(11) -0.002(10)
C2 0.064(18) 0.08(2) 0.051(18) 0.025(16) 0.019(16) 0.014(18)
C3 0.033(16) 0.18(3) 0.031(16) 0.03(2) -0.002(13) 0.00(2)
C4 0.020(12) 0.09(2) 0.021(12) 0.013(12) -0.011(10) -0.032(14)
C5 0.007(10) 0.046(14) 0.035(13) 0.004(11) -0.011(9) 0.001(10)
C6 0.09(2) 0.057(19) 0.062(19) -0.005(16) 0.013(18) -0.068(18)
C7 0.07(3) 0.03(2) 0.01(2) 0.003(18) 0.00(2) 0.02(2)
C8 0.07(5) 0.13(6) 0.17(7) 0.07(5) -0.02(5) -0.05(4)
C9 0.14(3) 0.08(2) 0.025(14) 0.022(15) -0.047(18) -0.08(2)
C10 0.07(2) 0.13(3) 0.07(2) -0.04(2) 0.004(18) 0.05(2)
C7' 0.08(2) 0.08(2) 0.08(2) -0.001(10) 0.001(10) 0.005(10)
C8' 0.05(4) 0.16(6) 0.04(3) 0.00(4) 0.03(3) 0.04(4)
C11 0.028(5) 0.033(5) 0.034(6) 0.001(4) 0.007(4) -0.008(4)
C12 0.028(5) 0.033(5) 0.034(6) 0.001(4) 0.007(4) -0.008(4)
C13 0.028(5) 0.033(5) 0.034(6) 0.001(4) 0.007(4) -0.008(4)
C14 0.028(5) 0.033(5) 0.034(6) 0.001(4) 0.007(4) -0.008(4)
C15 0.028(5) 0.033(5) 0.034(6) 0.001(4) 0.007(4) -0.008(4)
C16 0.028(5) 0.033(5) 0.034(6) 0.001(4) 0.007(4) -0.008(4)
C17 0.028(5) 0.033(5) 0.034(6) 0.001(4) 0.007(4) -0.008(4)
C18 0.028(5) 0.033(5) 0.034(6) 0.001(4) 0.007(4) -0.008(4)
C19 0.028(5) 0.033(5) 0.034(6) 0.001(4) 0.007(4) -0.008(4)
C20 0.028(5) 0.033(5) 0.034(6) 0.001(4) 0.007(4) -0.008(4)
C11 0.028(5) 0.033(5) 0.034(6) 0.001(4) 0.007(4) -0.008(4)
C12 0.028(5) 0.033(5) 0.034(6) 0.001(4) 0.007(4) -0.008(4)
C13 0.028(5) 0.033(5) 0.034(6) 0.001(4) 0.007(4) -0.008(4)
C14 0.028(5) 0.033(5) 0.034(6) 0.001(4) 0.007(4) -0.008(4)
C15 0.028(5) 0.033(5) 0.034(6) 0.001(4) 0.007(4) -0.008(4)
C16 0.028(5) 0.033(5) 0.034(6) 0.001(4) 0.007(4) -0.008(4)
C17 0.028(5) 0.033(5) 0.034(6) 0.001(4) 0.007(4) -0.008(4)
C18 0.028(5) 0.033(5) 0.034(6) 0.001(4) 0.007(4) -0.008(4)
C19 0.028(5) 0.033(5) 0.034(6) 0.001(4) 0.007(4) -0.008(4)
C20 0.028(5) 0.033(5) 0.034(6) 0.001(4) 0.007(4) -0.008(4)
C21 0.020(8) 0.025(8) 0.025(8) -0.001(7) -0.003(7) -0.015(7)
C22 0.023(8) 0.033(8) 0.038(9) -0.004(7) 0.005(7) -0.005(7)
C23 0.062(17) 0.039(14) 0.029(13) -0.021(11) 0.015(12) -0.031(13)
C24 0.11(2) 0.027(14) 0.032(14) -0.006(11) -0.042(16) -0.013(15)
C25 0.035(14) 0.053(16) 0.035(14) 0.012(12) -0.028(11) -0.007(12)
C26 0.019(11) 0.031(12) 0.015(11) -0.003(9) -0.006(8) -0.018(9)
C27 0.027(8) 0.037(9) 0.047(9) -0.013(8) 0.008(8) -0.006(7)
C28 0.10(3) 0.09(3) 0.20(4) -0.08(3) -0.01(3) 0.04(2)
C29 0.023(13) 0.023(12) 0.10(2) -0.015(14) -0.021(14) 0.002(10)
C30 0.039(14) 0.044(14) 0.032(13) 0.023(11) 0.007(11) -0.002(12)
C31 0.053(17) 0.054(18) 0.047(17) 0.024(14) 0.022(15) 0.000(14)
C32 0.036(14) 0.047(16) 0.064(19) 0.029(14) 0.022(14) 0.009(13)

loop_
_atom_type_symbol
_atom_type_description
_atom_type_scat_dispersion_real
_atom_type_scat_dispersion_imag
_atom_type_scat_source
C C 0.0033 0.0016 'International Tables Vol C Tables 4.2.6.8 and 6.1.1.4'
H H 0.0000 0.0000 'International Tables Vol C Tables 4.2.6.8 and 6.1.1.4'
N N 0.0061 0.0033 'International Tables Vol C Tables 4.2.6.8 and 6.1.1.4'
Br Br -0.2901 2.4595 'International Tables Vol C Tables 4.2.6.8 and 6.1.1.4'
U U -9.6767 9.6646 'International Tables Vol C Tables 4.2.6.8 and 6.1.1.4'

loop_
_geom_angle_atom_site_label_1
_geom_angle_atom_site_label_2
_geom_angle_atom_site_label_3
_geom_angle
N1 U1 C14 80.1(2)
N1 U1 C13 109.4(3)
C14 U1 C13 30.75(7)
N1 U1 C5 105.6(2)
C14 U1 C5 159.2(3)
C13 U1 C5 134.3(3)
N1 U1 C15 78.9(2)
C14 U1 C15 30.35(6)
C13 U1 C15 50.05(10)
C5 U1 C15 169.0(3)
N1 U1 C4 132.1(3)
C14 U1 C4 134.5(3)
C13 U1 C4 105.1(2)
C5 U1 C4 30.00(7)
C15 U1 C4 148.5(3)
N1 U1 C12 126.9(3)
C14 U1 C12 49.98(10)
C13 U1 C12 30.18(7)
C5 U1 C12 127.5(2)
C15 U1 C12 49.30(10)
C4 U1 C12 99.3(2)
N1 U1 C14 92.6(2)
C14 U1 C14 35.09(7)
C13 U1 C14 44.67(9)
C5 U1 C14 158.0(3)
C15 U1 C14 13.8
C4 U1 C14 135.1(2)
C12 U1 C14 36.69(8)
N1 U1 Br1 105.3(2)
C14 U1 Br1 118.98(16)
C13 U1 Br1 117.37(16)
C5 U1 Br1 79.35(16)
C15 U1 Br1 89.76(16)
C4 U1 Br1 86.47(16)
C12 U1 Br1 87.71(16)
C14 U1 Br1 84.12(16)
N1 U1 C13 76.5(2)
C14 U1 C13 8.6
C13 U1 C13 37.06(8)
C5 U1 C13 167.7(3)
C15 U1 C13 22.5
C4 U1 C13 142.0(2)
C12 U1 C13 51.36(10)
C14 U1 C13 29.53(6)
Br1 U1 C13 112.08(15)
N1 U1 C1 83.4(2)
C14 U1 C1 136.5(3)
C13 U1 C1 130.0(3)
C5 U1 C1 29.73(6)
C15 U1 C1 159.9(3)
C4 U1 C1 48.87(10)
C12 U1 C1 143.9(3)
C14 U1 C1 171.5(3)
Br1 U1 C1 104.13(15)
C13 U1 C1 142.0(3)
N1 U1 C11 106.2(2)
C14 U1 C11 49.58(10)
C13 U1 C11 49.48(10)
C5 U1 C11 141.4(3)
C15 U1 C11 29.65(6)
C4 U1 C11 121.4(2)
C12 U1 C11 29.57(6)
C14 U1 C11 16.6
Br1 U1 C11 71.68(15)
C13 U1 C11 45.31(9)
C1 U1 C11 170.2(3)
C21 N1 U1 172.2(9)
C2 C1 C5 108.0
C2 C1 C6 126.0
C5 C1 C6 126.0
C2 C1 U1 78.03(14)
C5 C1 U1 72.48(14)
C6 C1 U1 115.62(13)
C3 C2 C1 108.0
C3 C2 C7' 100.3
C1 C2 C7' 150.8
C3 C2 C7 136.9
C1 C2 C7 114.9
C7' C2 C7 38.1
C3 C2 U1 74.56(13)
C1 C2 U1 72.95(12)
C7' C2 U1 108.80(13)
C7 C2 U1 121.36(13)
C2 C3 C4 108.0
C2 C3 C8 114.4
C4 C3 C8 137.6
C2 C3 C8' 138.9
C4 C3 C8' 113.1
C8 C3 C8' 24.6
C2 C3 U1 76.60(13)
C4 C3 U1 72.10(14)
C8 C3 U1 118.56(12)
C8' C3 U1 115.75(12)
C3 C4 C5 108.0
C3 C4 C9 126.0
C5 C4 C9 126.0
C3 C4 U1 78.53(14)
C5 C4 U1 74.03(13)
C9 C4 U1 113.78(14)
C4 C5 C1 108.0
C4 C5 C10 126.0
C1 C5 C10 126.0
C4 C5 U1 75.97(13)
C1 C5 U1 77.79(14)
C10 C5 U1 112.72(14)
C12 C11 C15 108.0
C12 C11 C16 126.0
C15 C11 C16 126.0
C12 C11 U1 75.02(14)
C15 C11 U1 74.01(13)
C16 C11 U1 117.01(12)
C11 C12 C13 108.0
C11 C12 C17 126.0
C13 C12 C17 126.0
C11 C12 U1 76.10(14)
C13 C12 U1 73.57(13)
C17 C12 U1 116.42(13)
C14 C13 C12 108.0
C14 C13 C18 126.0
C12 C13 C18 126.0
C14 C13 U1 74.63(14)
C12 C13 U1 77.25(13)
C18 C13 U1 114.40(13)
C13 C14 C15 108.0
C13 C14 C19 126.0
C15 C14 C19 126.0
C13 C14 U1 75.83(14)
C15 C14 U1 76.78(13)
C19 C14 U1 113.75(14)
C11 C15 C14 108.0
C11 C15 C20 126.0
C14 C15 C20 126.0
C11 C15 U1 77.00(14)
C14 C15 U1 73.82(13)
C20 C15 U1 115.37(14)
C15 C11 C12 108.0
C15 C11 C16 126.0
C12 C11 C16 126.0
C15 C11 U1 73.05(14)
C12 C11 U1 73.75(13)
C16 C11 U1 119.08(14)
C11 C12 C13 108.0
C11 C12 C17 126.0
C13 C12 C17 126.0
C11 C12 U1 76.68(13)
C13 C12 U1 71.82(14)
C17 C12 U1 117.47(13)
C14 C13 C12 108.0
C14 C13 C18 126.0
C12 C13 C18 126.0
C14 C13 U1 74.21(14)
C12 C13 U1 78.00(15)
C18 C13 U1 114.10(14)
C13 C14 C15 108.0
C13 C14 C19 126.0
C15 C14 C19 126.0
C13 C14 U1 75.05(14)
C15 C14 U1 77.68(14)
C19 C14 U1 113.65(14)
C11 C15 C14 108.0
C11 C15 C20 126.0
C14 C15 C20 126.0
C11 C15 U1 77.30(14)
C14 C15 U1 71.98(14)
C20 C15 U1 116.75(13)
C22 C21 N1 124.3(19)
C22 C21 C26 120.7(19)
N1 C21 C26 115.0(17)
C23 C22 C21 120(2)
C23 C22 C27 118(2)
C21 C22 C27 123(2)
C22 C23 C24 120(2)
C25 C24 C23 117(2)
C24 C25 C26 123(2)
C25 C26 C21 118(2)
C25 C26 C30 123(2)
C21 C26 C30 119.2(18)
C22 C27 C29 109.3(19)
C22 C27 C28 112(3)
C29 C27 C28 108(3)
C26 C30 C31 110(2)
C26 C30 C32 114(2)
C31 C30 C32 106(2)

loop_
_geom_bond_atom_site_label_1
_geom_bond_atom_site_label_2
_geom_bond_distance
U1 N1 1.969(7)
U1 C14 2.673(6)
U1 C13 2.684(6)
U1 C5 2.731(6)
U1 C15 2.746(6)
U1 C4 2.755(6)
U1 C12 2.763(6)
U1 C14 2.778(6)
U1 Br1 2.789(3)
U1 C13 2.793(6)
U1 C1 2.799(6)
U1 C11 2.800(6)
N1 C21 1.40(2)
C1 C2 1.4200
C1 C5 1.4200
C1 C6 1.5094
C2 C3 1.4200
C2 C7' 1.4797
C2 C7 1.6293
C3 C4 1.4200
C3 C8 1.5174
C3 C8' 1.5474
C4 C5 1.4200
C4 C9 1.5095
C5 C10 1.5095
C11 C12 1.4200
C11 C15 1.4200
C11 C16 1.5095
C12 C13 1.4200
C12 C17 1.5095
C13 C14 1.4200
C13 C18 1.5095
C14 C15 1.4200
C14 C19 1.5095
C15 C20 1.5095
C11 C15 1.4200
C11 C12 1.4200
C11 C16 1.5095
C12 C13 1.4200
C12 C17 1.5095
C13 C14 1.4200
C13 C18 1.5095
C14 C15 1.4200
C14 C19 1.5095
C15 C20 1.5095
C21 C22 1.38(3)
C21 C26 1.42(3)
C22 C23 1.35(3)
C22 C27 1.55(3)
C23 C24 1.48(4)
C24 C25 1.35(4)
C25 C26 1.39(3)
C26 C30 1.48(3)
C27 C29 1.52(4)
C27 C28 1.52(5)
C30 C31 1.49(3)
C30 C32 1.53(3)
